data_4345683
loop_
_publ_author_name
'Sherbow, Tobias J.'
'Fettinger, James C.'
'Berben, Louise A.'

_publ_section_title
;
 Control of Ligand pKa Values Tunes the Electrocatalytic Dihydrogen
 Evolution Mechanism in a Redox-Active Aluminum(III) Complex
;
_journal_name_full 'Inorganic Chemistry'
_journal_paper_doi 10.1021/acs.inorgchem.7b00230
_journal_year 2017
_chemical_formula_moiety 'C29 H45 Al Cl2 N5 O, Al Cl4'
_chemical_formula_sum 'C29 H45 Al2 Cl6 N5 O'
_chemical_formula_weight 746.36
_space_group_crystal_system triclinic
_space_group_IT_number 2
_space_group_name_Hall '-P 1'
_space_group_name_H-M_alt 'P -1'
_symmetry_space_group_name_Hall '-P 1'
_symmetry_space_group_name_H-M 'P -1'
_atom_sites_solution_hydrogens geom
_audit_creation_method SHELXL-2014/7
_cell_angle_alpha 67.2772(14)
_cell_angle_beta 72.3121(15)
_cell_angle_gamma 87.9924(19)
_cell_formula_units_Z 2
_cell_length_a 11.7181(5)
_cell_length_b 13.3674(5)
_cell_length_c 13.6225(6)
_cell_measurement_reflns_used 9793
_cell_measurement_temperature 90(2)
_cell_measurement_theta_max 68.35
_cell_measurement_theta_min 3.71
_cell_volume 1866.92(14)
_computing_cell_refinement 'SAINT (8.34a) (Bruker, 2013)'
_computing_data_collection 'Apex2 (2013.10-2) (Bruker, 2013)'
_computing_data_reduction 'SAINT (8.34a) (Bruker, 2013)'
_computing_molecular_graphics 'Bruker SHELXTL'
_computing_publication_material 'Bruker SHELXTL'
_computing_structure_refinement 'SHELXL-2014/7 (Sheldrick, 2014)'
_computing_structure_solution 'SHELXT (Sheldrick, 2014)'
_diffrn_ambient_temperature 90(2)
_diffrn_measured_fraction_theta_full 0.962
_diffrn_measured_fraction_theta_max 0.960
_diffrn_measurement_device_type 'Bruker APEX-II CCD'
_diffrn_measurement_method '\f and \w scans'
_diffrn_radiation_type CuK\a
_diffrn_radiation_wavelength 1.54178
_diffrn_reflns_av_R_equivalents 0.0277
_diffrn_reflns_av_unetI/netI 0.0347
_diffrn_reflns_Laue_measured_fraction_full 0.962
_diffrn_reflns_Laue_measured_fraction_max 0.960
_diffrn_reflns_limit_h_max 14
_diffrn_reflns_limit_h_min -14
_diffrn_reflns_limit_k_max 16
_diffrn_reflns_limit_k_min -16
_diffrn_reflns_limit_l_max 16
_diffrn_reflns_limit_l_min -16
_diffrn_reflns_number 12828
_diffrn_reflns_point_group_measured_fraction_full 0.962
_diffrn_reflns_point_group_measured_fraction_max 0.960
_diffrn_reflns_theta_full 67.679
_diffrn_reflns_theta_max 68.358
_diffrn_reflns_theta_min 3.706
_exptl_absorpt_coefficient_mu 4.894
_exptl_absorpt_correction_T_max 0.2999
_exptl_absorpt_correction_T_min 0.1565
_exptl_absorpt_correction_type multi-scan
_exptl_absorpt_process_details 'SADABS 2014/5 (Sheldrick, 2014)'
_exptl_crystal_colour Colorless
_exptl_crystal_density_diffrn 1.328
_exptl_crystal_description Block
_exptl_crystal_F_000 780
_exptl_crystal_size_max 0.631
_exptl_crystal_size_mid 0.360
_exptl_crystal_size_min 0.341
_refine_diff_density_max 0.552
_refine_diff_density_min -0.515
_refine_diff_density_rms 0.053
_refine_ls_extinction_method none
_refine_ls_goodness_of_fit_ref 1.027
_refine_ls_hydrogen_treatment constr
_refine_ls_matrix_type full
_refine_ls_number_parameters 502
_refine_ls_number_reflns 6574
_refine_ls_number_restraints 100
_refine_ls_restrained_S_all 1.072
_refine_ls_R_factor_all 0.0465
_refine_ls_R_factor_gt 0.0440
_refine_ls_shift/su_max 0.001
_refine_ls_shift/su_mean 0.000
_refine_ls_structure_factor_coef Fsqd
_refine_ls_weighting_details 'w=1/[\s^2^(Fo^2^)+(0.0467P)^2^+1.7761P] where P=(Fo^2^+2Fc^2^)/3'
_refine_ls_weighting_scheme calc
_refine_ls_wR_factor_gt 0.1112
_refine_ls_wR_factor_ref 0.1134
_reflns_Friedel_coverage 0.000
_reflns_number_gt 6126
_reflns_number_total 6574
_reflns_threshold_expression 'I > 2\s(I)'
_cod_data_source_file ic7b00230_si_002.cif
_cod_data_source_block TJS31FMI
_cod_depositor_comments
;
The following automatic conversions were performed:

'_exptl_absorpt_correction_type' value 'Multi-scan' changed to
'multi-scan' according to
/home/data/users/saulius/crontab/automatic-downloads/rss-feeds/ACS/lib/dictionaries/cif_core.dic
dictionary named 'cif_core.dic' version 2.4.2 from 2011-04-26.

Automatic conversion script
Id: cif_fix_values 4973 2017-02-22 13:04:09Z antanas 
;
_cod_database_code 4345683
_shelx_shelxl_version_number 2014/7
_shelx_space_group_comment
; 
The symmetry employed for this shelxl refinement is uniquely defined 
by the following loop, which should always be used as a source of 
symmetry information in preference to the above space-group names. 
They are only intended as comments. 
;
_shelx_estimated_absorpt_t_min 0.148
_shelx_estimated_absorpt_t_max 0.286

loop_
_space_group_symop_operation_xyz
'x, y, z'
'-x, -y, -z'

loop_
_atom_site_label
_atom_site_type_symbol
_atom_site_fract_x
_atom_site_fract_y
_atom_site_fract_z
_atom_site_U_iso_or_equiv
_atom_site_adp_type
_atom_site_occupancy
_atom_site_site_symmetry_order
_atom_site_calc_flag
_atom_site_refinement_flags_posn
_atom_site_refinement_flags_adp
_atom_site_refinement_flags_occupancy
_atom_site_disorder_assembly
_atom_site_disorder_group
Al1 Al 0.99218(6) 0.80451(5) 0.30108(5) 0.03303(16) Uani 1 1 d . . . . .
Cl1 Cl 1.10293(7) 0.79642(5) 0.41075(6) 0.05049(17) Uani 1 1 d . . . . .
Cl2 Cl 1.09092(5) 0.95349(4) 0.15855(5) 0.03792(14) Uani 1 1 d . . . . .
O1 O 0.88695(14) 0.80405(13) 0.20753(13) 0.0367(4) Uani 1 1 d . . . . .
N1 N 0.8323(4) 0.9591(5) 0.4121(3) 0.0396(12) Uani 0.62 1 d D U P A 1
C1 C 0.7354(3) 0.9388(4) 0.5039(3) 0.0613(13) Uani 0.62 1 d D U P A 1
C2 C 0.7065(4) 0.8264(4) 0.5616(4) 0.0472(16) Uani 0.62 1 d D . P A 1
H2A H 0.6540 0.7871 0.6353 0.057 Uiso 0.62 1 calc R U P A 1
N2 N 0.8523(2) 0.86546(16) 0.39526(17) 0.0440(5) Uani 1 1 d . . . . .
C3 C 0.7747(2) 0.7867(2) 0.4829(2) 0.0478(6) Uani 1 1 d D . . . .
C4 C 0.7867(2) 0.6760(2) 0.4886(2) 0.0409(5) Uani 1 1 d . . . . .
C5 C 0.7073(2) 0.5855(2) 0.5616(2) 0.0438(6) Uani 1 1 d . . . . .
H5A H 0.6373 0.5910 0.6164 0.053 Uiso 1 1 calc R U . . .
N1B N 0.8063(5) 0.9594(10) 0.4114(6) 0.050(3) Uani 0.38 1 d D U P A 2
C1B C 0.7266(5) 0.9374(5) 0.5166(6) 0.0645(18) Uani 0.38 1 d D U P A 2
C2B C 0.6835(7) 0.8304(7) 0.5436(8) 0.0472(16) Uani 0.38 1 d D . P A 2
H2B H 0.6071 0.7945 0.5934 0.057 Uiso 0.38 1 calc R U P A 2
N3 N 0.88701(18) 0.66963(15) 0.41148(16) 0.0359(4) Uani 1 1 d . . . . .
N4 N 1.08242(16) 0.68232(15) 0.25753(15) 0.0326(4) Uani 1 1 d . . . . .
N5 N 1.18546(17) 0.66930(16) 0.18432(16) 0.0346(4) Uani 1 1 d . . . . .
C6 C 0.7318(2) 0.4866(2) 0.5534(2) 0.0411(5) Uani 1 1 d . . . . .
H6A H 0.6771 0.4238 0.6014 0.049 Uiso 1 1 calc R U . . .
C7 C 0.8361(2) 0.47896(19) 0.47505(19) 0.0364(5) Uani 1 1 d . . . . .
H7A H 0.8548 0.4111 0.4698 0.044 Uiso 1 1 calc R U . . .
C8 C 0.9120(2) 0.57274(18) 0.40485(19) 0.0335(5) Uani 1 1 d . . . . .
C9 C 1.0248(2) 0.58161(18) 0.31792(19) 0.0326(5) Uani 1 1 d . . . . .
C10 C 1.0885(2) 0.50557(19) 0.2831(2) 0.0357(5) Uani 1 1 d . . . . .
H10A H 1.0666 0.4295 0.3122 0.043 Uiso 1 1 calc R U . . .
C11 C 1.1899(2) 0.5628(2) 0.1978(2) 0.0360(5) Uani 1 1 d . . . . .
C12 C 0.8868(5) 1.0720(5) 0.3317(5) 0.0519(17) Uani 0.62 1 d D . P A 1
H12A H 0.9347 1.0574 0.2649 0.062 Uiso 0.62 1 calc R U P A 1
C13 C 0.9789(10) 1.1083(10) 0.3590(13) 0.074(3) Uani 0.62 1 d D U P A 1
H13A H 1.0247 1.0472 0.3881 0.110 Uiso 0.62 1 calc R U P A 1
H13B H 1.0326 1.1654 0.2918 0.110 Uiso 0.62 1 calc R U P A 1
H13C H 0.9440 1.1376 0.4162 0.110 Uiso 0.62 1 calc R U P A 1
C14 C 0.8009(5) 1.1434(4) 0.2855(4) 0.0613(13) Uani 0.62 1 d D U P A 1
H14A H 0.7445 1.1009 0.2728 0.092 Uiso 0.62 1 calc R U P A 1
H14B H 0.7562 1.1746 0.3388 0.092 Uiso 0.62 1 calc R U P A 1
H14C H 0.8448 1.2023 0.2144 0.092 Uiso 0.62 1 calc R U P A 1
C12B C 0.8928(9) 1.0530(11) 0.3192(10) 0.0519(17) Uani 0.38 1 d D . P A 2
H12B H 0.9408 1.0082 0.2801 0.062 Uiso 0.38 1 calc R U P A 2
C13B C 0.9961(14) 1.0873(16) 0.3503(19) 0.062(3) Uani 0.38 1 d D U P A 2
H13D H 1.0065 1.0276 0.4160 0.094 Uiso 0.38 1 calc R U P A 2
H13E H 1.0706 1.1044 0.2872 0.094 Uiso 0.38 1 calc R U P A 2
H13F H 0.9772 1.1518 0.3677 0.094 Uiso 0.38 1 calc R U P A 2
C14B C 0.8556(8) 1.1134(6) 0.2360(6) 0.0546(17) Uani 0.38 1 d D U P A 2
H14D H 0.9188 1.1713 0.1815 0.082 Uiso 0.38 1 calc R U P A 2
H14E H 0.8367 1.0684 0.1997 0.082 Uiso 0.38 1 calc R U P A 2
H14F H 0.7833 1.1459 0.2641 0.082 Uiso 0.38 1 calc R U P A 2
C15 C 0.6619(4) 1.0197(4) 0.5460(3) 0.0416(10) Uani 0.62 1 d D U P A 1
H15A H 0.6084 1.0516 0.5001 0.050 Uiso 0.62 1 calc R U P A 1
H15B H 0.7176 1.0796 0.5356 0.050 Uiso 0.62 1 calc R U P A 1
C16 C 0.5845(5) 0.9668(5) 0.6713(4) 0.0440(14) Uani 0.62 1 d D U P A 1
H16A H 0.5273 0.9070 0.6817 0.053 Uiso 0.62 1 calc R U P A 1
C17 C 0.6623(4) 0.9196(4) 0.7469(3) 0.0559(12) Uani 0.62 1 d D . P A 1
H17A H 0.7077 0.8636 0.7267 0.084 Uiso 0.62 1 calc R U P A 1
H17B H 0.7185 0.9778 0.7374 0.084 Uiso 0.62 1 calc R U P A 1
H17C H 0.6109 0.8870 0.8252 0.084 Uiso 0.62 1 calc R U P A 1
C18 C 0.5120(5) 1.0551(4) 0.7012(4) 0.0608(13) Uani 0.62 1 d D U P A 1
H18A H 0.4625 1.0845 0.6517 0.091 Uiso 0.62 1 calc R U P A 1
H18B H 0.4599 1.0231 0.7793 0.091 Uiso 0.62 1 calc R U P A 1
H18C H 0.5674 1.1139 0.6914 0.091 Uiso 0.62 1 calc R U P A 1
C15B C 0.7105(5) 1.0246(5) 0.5667(6) 0.0397(14) Uani 0.38 1 d D U P A 2
H15C H 0.7855 1.0388 0.5803 0.048 Uiso 0.38 1 calc R U P A 2
H15D H 0.6927 1.0936 0.5135 0.048 Uiso 0.38 1 calc R U P A 2
C16B C 0.6083(8) 0.9843(9) 0.6754(6) 0.0406(19) Uani 0.38 1 d D U P A 2
H16B H 0.6230 0.9097 0.7230 0.049 Uiso 0.38 1 calc R U P A 2
C17B C 0.5982(6) 1.0573(6) 0.7412(6) 0.0537(18) Uani 0.38 1 d D . P A 2
H17D H 0.5791 1.1297 0.6979 0.081 Uiso 0.38 1 calc R U P A 2
H17E H 0.6748 1.0637 0.7544 0.081 Uiso 0.38 1 calc R U P A 2
H17F H 0.5343 1.0248 0.8133 0.081 Uiso 0.38 1 calc R U P A 2
C18B C 0.4869(6) 0.9758(6) 0.6546(6) 0.0553(16) Uani 0.38 1 d D U P A 2
H18D H 0.4222 0.9476 0.7266 0.083 Uiso 0.38 1 calc R U P A 2
H18E H 0.4908 0.9263 0.6164 0.083 Uiso 0.38 1 calc R U P A 2
H18F H 0.4708 1.0481 0.6078 0.083 Uiso 0.38 1 calc R U P A 2
C19 C 1.2892(2) 0.5203(2) 0.1284(2) 0.0409(5) Uani 1 1 d . . . . .
H19A H 1.3554 0.5044 0.1617 0.049 Uiso 1 1 calc R U . . .
H19B H 1.3214 0.5775 0.0518 0.049 Uiso 1 1 calc R U . . .
C20 C 1.2468(2) 0.4172(2) 0.1211(3) 0.0492(7) Uani 1 1 d . . . . .
H20A H 1.2119 0.3604 0.1987 0.059 Uiso 1 1 calc R U . . .
C21 C 1.1513(3) 0.4391(4) 0.0621(4) 0.0801(13) Uani 1 1 d . . . . .
H21A H 1.1261 0.3716 0.0587 0.120 Uiso 1 1 calc R U . . .
H21B H 1.0817 0.4651 0.1038 0.120 Uiso 1 1 calc R U . . .
H21C H 1.1848 0.4945 -0.0142 0.120 Uiso 1 1 calc R U . . .
C22 C 1.3552(2) 0.3747(3) 0.0571(3) 0.0592(8) Uani 1 1 d . . . . .
H22A H 1.4164 0.3607 0.0952 0.089 Uiso 1 1 calc R U . . .
H22B H 1.3293 0.3070 0.0548 0.089 Uiso 1 1 calc R U . . .
H22C H 1.3892 0.4293 -0.0196 0.089 Uiso 1 1 calc R U . . .
C23 C 1.2742(2) 0.7648(2) 0.1097(2) 0.0438(6) Uani 1 1 d . . . . .
H23A H 1.2468 0.8247 0.1357 0.053 Uiso 1 1 calc R U . . .
C24 C 1.3984(2) 0.7444(3) 0.1221(3) 0.0580(8) Uani 1 1 d . . . . .
H24A H 1.4543 0.8094 0.0716 0.087 Uiso 1 1 calc R U . . .
H24B H 1.3943 0.7284 0.1997 0.087 Uiso 1 1 calc R U . . .
H24C H 1.4268 0.6823 0.1031 0.087 Uiso 1 1 calc R U . . .
C25 C 1.2725(3) 0.8048(3) -0.0103(2) 0.0640(8) Uani 1 1 d . . . . .
H25A H 1.3320 0.8679 -0.0577 0.096 Uiso 1 1 calc R U . . .
H25B H 1.2923 0.7464 -0.0377 0.096 Uiso 1 1 calc R U . . .
H25C H 1.1923 0.8258 -0.0132 0.096 Uiso 1 1 calc R U . . .
C27 C 0.9329(4) 0.8025(4) 0.0983(3) 0.0450(9) Uani 0.62 1 d . U P B 1
H27A H 0.9874 0.7442 0.0981 0.054 Uiso 0.62 1 calc R U P B 1
H27B H 0.9770 0.8733 0.0427 0.054 Uiso 0.62 1 calc R U P B 1
C28 C 0.8163(2) 0.7794(2) 0.0723(2) 0.0441(6) Uani 0.62 1 d . . P B 1
H28A H 0.8294 0.8063 -0.0093 0.053 Uiso 0.62 1 calc R U P B 1
H28B H 0.7876 0.7010 0.1083 0.053 Uiso 0.62 1 calc R U P B 1
C29 C 0.7315(2) 0.8453(2) 0.1255(2) 0.0483(6) Uani 0.62 1 d . U P B 1
H29A H 0.6467 0.8241 0.1375 0.058 Uiso 0.62 1 calc R U P B 1
H29B H 0.7503 0.9243 0.0793 0.058 Uiso 0.62 1 calc R U P B 1
C30 C 0.7577(4) 0.8134(4) 0.2399(4) 0.0472(10) Uani 0.62 1 d . . P B 1
H30A H 0.7373 0.8708 0.2698 0.057 Uiso 0.62 1 calc R U P B 1
H30B H 0.7124 0.7435 0.2966 0.057 Uiso 0.62 1 calc R U P B 1
C27B C 0.8769(6) 0.7260(6) 0.1539(5) 0.0386(11) Uani 0.38 1 d . U P B 2
H27C H 0.9578 0.7096 0.1170 0.046 Uiso 0.38 1 calc R U P B 2
H27D H 0.8302 0.6569 0.2111 0.046 Uiso 0.38 1 calc R U P B 2
C28B C 0.8163(2) 0.7794(2) 0.0723(2) 0.0441(6) Uani 0.38 1 d . . P B 2
H28C H 0.7716 0.7257 0.0606 0.053 Uiso 0.38 1 calc R U P B 2
H28D H 0.8740 0.8270 -0.0004 0.053 Uiso 0.38 1 calc R U P B 2
C29B C 0.7315(2) 0.8453(2) 0.1255(2) 0.0483(6) Uani 0.38 1 d . U P B 2
H29C H 0.6676 0.7986 0.1940 0.058 Uiso 0.38 1 calc R U P B 2
H29D H 0.6950 0.8983 0.0724 0.058 Uiso 0.38 1 calc R U P B 2
C30B C 0.8237(6) 0.9008(5) 0.1520(5) 0.0348(13) Uani 0.38 1 d . . P B 2
H30C H 0.8801 0.9554 0.0829 0.042 Uiso 0.38 1 calc R U P B 2
H30D H 0.7839 0.9362 0.2037 0.042 Uiso 0.38 1 calc R U P B 2
Al31 Al 0.64681(7) 0.40873(7) 0.30675(7) 0.0492(2) Uani 1 1 d D . . . .
Cl31 Cl 0.83819(11) 0.43510(13) 0.23525(12) 0.0601(3) Uani 0.75 1 d . . P C 1
Cl3A Cl 0.8324(3) 0.3759(3) 0.2776(3) 0.0538(8) Uani 0.25 1 d . . P C 2
Cl32 Cl 0.5868(2) 0.56496(19) 0.2890(3) 0.0624(6) Uani 0.75 1 d D . P C 1
Cl3B Cl 0.5818(10) 0.5633(6) 0.2639(9) 0.087(3) Uani 0.25 1 d D . P C 2
Cl33 Cl 0.57542(6) 0.34045(7) 0.21624(6) 0.0625(2) Uani 1 1 d . . . . .
Cl34 Cl 0.58289(8) 0.30425(6) 0.47842(7) 0.0634(2) Uani 1 1 d . . . . .

loop_
_atom_site_aniso_label
_atom_site_aniso_U_11
_atom_site_aniso_U_22
_atom_site_aniso_U_33
_atom_site_aniso_U_23
_atom_site_aniso_U_13
_atom_site_aniso_U_12
Al1 0.0367(3) 0.0276(3) 0.0331(3) -0.0140(3) -0.0066(3) 0.0089(3)
Cl1 0.0772(4) 0.0385(3) 0.0552(4) -0.0281(3) -0.0369(3) 0.0241(3)
Cl2 0.0394(3) 0.0298(3) 0.0408(3) -0.0159(2) -0.0051(2) 0.0045(2)
O1 0.0341(8) 0.0368(8) 0.0414(9) -0.0187(7) -0.0113(7) 0.0095(7)
N1 0.0372(16) 0.0281(17) 0.0391(17) -0.0112(12) 0.0036(12) 0.0148(15)
C1 0.073(2) 0.0359(18) 0.046(2) -0.0151(16) 0.0179(19) 0.0209(18)
C2 0.050(2) 0.0352(14) 0.040(2) -0.0108(15) 0.002(2) 0.0180(16)
N2 0.0504(12) 0.0293(10) 0.0392(11) -0.0121(8) 0.0005(9) 0.0143(9)
C3 0.0502(14) 0.0337(13) 0.0412(13) -0.0104(10) 0.0040(11) 0.0131(12)
C4 0.0446(13) 0.0336(12) 0.0362(12) -0.0124(10) -0.0037(10) 0.0119(11)
C5 0.0447(13) 0.0404(13) 0.0367(12) -0.0126(10) -0.0034(10) 0.0064(11)
N1B 0.047(3) 0.043(3) 0.052(3) -0.0174(19) -0.007(2) 0.0108(19)
C1B 0.071(3) 0.039(2) 0.048(3) -0.011(2) 0.020(2) 0.020(2)
C2B 0.050(2) 0.0352(14) 0.040(2) -0.0108(15) 0.002(2) 0.0180(16)
N3 0.0411(10) 0.0276(9) 0.0356(10) -0.0126(8) -0.0079(8) 0.0099(8)
N4 0.0325(9) 0.0332(10) 0.0362(10) -0.0197(8) -0.0093(8) 0.0106(8)
N5 0.0325(9) 0.0364(10) 0.0408(10) -0.0236(8) -0.0097(8) 0.0107(8)
C6 0.0473(13) 0.0364(12) 0.0348(12) -0.0106(10) -0.0106(10) 0.0008(11)
C7 0.0448(13) 0.0310(11) 0.0383(12) -0.0158(9) -0.0176(10) 0.0078(10)
C8 0.0384(11) 0.0320(11) 0.0359(11) -0.0169(9) -0.0156(9) 0.0105(10)
C9 0.0347(11) 0.0314(11) 0.0387(11) -0.0186(9) -0.0152(9) 0.0091(9)
C10 0.0381(12) 0.0330(11) 0.0487(13) -0.0254(10) -0.0196(10) 0.0121(10)
C11 0.0357(11) 0.0394(12) 0.0478(13) -0.0294(11) -0.0189(10) 0.0157(10)
C12 0.072(2) 0.019(3) 0.048(2) -0.0125(19) 0.0028(17) 0.0154(17)
C13 0.108(4) 0.049(6) 0.060(3) -0.017(3) -0.026(3) -0.009(3)
C14 0.080(3) 0.047(2) 0.039(2) -0.0100(19) -0.006(2) 0.022(2)
C12B 0.072(2) 0.019(3) 0.048(2) -0.0125(19) 0.0028(17) 0.0154(17)
C13B 0.112(5) 0.035(5) 0.053(3) -0.027(3) -0.028(4) -0.011(4)
C14B 0.067(4) 0.048(4) 0.041(3) -0.013(3) -0.014(3) 0.006(3)
C15 0.038(2) 0.0378(18) 0.049(2) -0.0234(16) -0.0058(18) 0.012(2)
C16 0.041(3) 0.035(2) 0.0519(19) -0.0253(16) 0.0017(18) 0.002(2)
C17 0.080(3) 0.039(2) 0.042(2) -0.0197(19) -0.005(2) 0.005(2)
C18 0.070(3) 0.045(2) 0.054(2) -0.028(2) 0.010(2) 0.011(2)
C15B 0.037(3) 0.036(2) 0.049(3) -0.024(2) -0.010(2) 0.014(3)
C16B 0.037(3) 0.036(3) 0.051(2) -0.026(2) -0.005(2) -0.002(3)
C17B 0.060(4) 0.056(4) 0.059(4) -0.040(4) -0.015(4) 0.016(4)
C18B 0.058(4) 0.052(4) 0.060(4) -0.031(3) -0.014(3) 0.009(3)
C19 0.0353(12) 0.0456(14) 0.0560(15) -0.0342(12) -0.0165(11) 0.0159(11)
C20 0.0385(13) 0.0617(17) 0.0750(18) -0.0534(15) -0.0227(13) 0.0188(12)
C21 0.0431(15) 0.144(4) 0.114(3) -0.108(3) -0.0375(18) 0.0379(19)
C22 0.0431(14) 0.074(2) 0.095(2) -0.0676(19) -0.0263(15) 0.0240(14)
C23 0.0428(13) 0.0395(13) 0.0456(14) -0.0220(11) -0.0024(11) 0.0056(11)
C24 0.0390(14) 0.0525(17) 0.078(2) -0.0319(15) -0.0037(13) 0.0015(13)
C25 0.083(2) 0.0546(17) 0.0440(15) -0.0195(13) -0.0062(15) 0.0122(16)
C27 0.043(2) 0.054(2) 0.042(2) -0.0218(17) -0.0155(16) 0.0123(17)
C28 0.0548(15) 0.0365(13) 0.0427(13) -0.0173(10) -0.0154(11) 0.0037(11)
C29 0.0401(12) 0.0555(14) 0.0638(14) -0.0333(12) -0.0243(11) 0.0117(11)
C30 0.0331(19) 0.059(3) 0.065(3) -0.039(2) -0.0190(19) 0.0130(19)
C27B 0.043(3) 0.043(3) 0.044(3) -0.029(2) -0.018(2) 0.011(2)
C28B 0.0548(15) 0.0365(13) 0.0427(13) -0.0173(10) -0.0154(11) 0.0037(11)
C29B 0.0401(12) 0.0555(14) 0.0638(14) -0.0333(12) -0.0243(11) 0.0117(11)
C30B 0.044(3) 0.028(3) 0.041(3) -0.020(2) -0.019(3) 0.016(3)
Al31 0.0401(4) 0.0649(5) 0.0577(5) -0.0402(4) -0.0151(3) 0.0047(4)
Cl31 0.0393(5) 0.0855(9) 0.0663(8) -0.0412(7) -0.0156(5) -0.0024(7)
Cl3A 0.0437(16) 0.068(2) 0.066(2) -0.0378(18) -0.0252(16) 0.0105(18)
Cl32 0.0620(9) 0.0417(8) 0.0643(15) -0.0163(7) 0.0012(8) -0.0035(6)
Cl3B 0.122(5) 0.059(3) 0.054(4) -0.031(2) 0.025(3) -0.042(3)
Cl33 0.0456(4) 0.0952(6) 0.0627(4) -0.0498(4) -0.0126(3) -0.0083(4)
Cl34 0.0862(5) 0.0525(4) 0.0644(4) -0.0252(3) -0.0392(4) 0.0118(4)

loop_
_atom_type_symbol
_atom_type_description
_atom_type_scat_dispersion_real
_atom_type_scat_dispersion_imag
_atom_type_scat_source
C C 0.0181 0.0091 'International Tables Vol C Tables 4.2.6.8 and 6.1.1.4'
H H 0.0000 0.0000 'International Tables Vol C Tables 4.2.6.8 and 6.1.1.4'
N N 0.0311 0.0180 'International Tables Vol C Tables 4.2.6.8 and 6.1.1.4'
O O 0.0492 0.0322 'International Tables Vol C Tables 4.2.6.8 and 6.1.1.4'
Al Al 0.2130 0.2455 'International Tables Vol C Tables 4.2.6.8 and 6.1.1.4'
Cl Cl 0.3639 0.7018 'International Tables Vol C Tables 4.2.6.8 and 6.1.1.4'

loop_
_geom_angle_atom_site_label_1
_geom_angle_atom_site_label_2
_geom_angle_atom_site_label_3
_geom_angle
N3 Al1 O1 83.02(8)
N3 Al1 N4 77.21(8)
O1 Al1 N4 87.96(7)
N3 Al1 N2 77.61(8)
O1 Al1 N2 88.70(8)
N4 Al1 N2 154.82(8)
N3 Al1 Cl2 169.75(7)
O1 Al1 Cl2 86.76(5)
N4 Al1 Cl2 101.64(6)
N2 Al1 Cl2 103.08(6)
N3 Al1 Cl1 93.93(7)
O1 Al1 Cl1 176.94(6)
N4 Al1 Cl1 91.07(6)
N2 Al1 Cl1 90.95(7)
Cl2 Al1 Cl1 96.28(4)
C27 O1 C30 112.3(3)
C27B O1 C30B 104.0(3)
C27 O1 Al1 123.4(2)
C30 O1 Al1 124.12(19)
C27B O1 Al1 129.8(3)
C30B O1 Al1 124.6(2)
C1 N1 N2 108.3(4)
C1 N1 C12 123.2(6)
N2 N1 C12 127.1(4)
N1 C1 C2 109.6(4)
N1 C1 C15 129.0(5)
C2 C1 C15 121.5(3)
C1 C2 C3 102.1(3)
C1 C2 H2A 128.9
C3 C2 H2A 128.9
C3 N2 N1 106.8(2)
C3 N2 N1B 100.8(4)
C3 N2 Al1 113.05(16)
N1 N2 Al1 137.4(2)
N1B N2 Al1 146.0(3)
N2 C3 C2B 111.3(4)
N2 C3 C2 111.4(3)
N2 C3 C4 116.8(2)
C2B C3 C4 131.0(4)
C2 C3 C4 131.1(3)
N3 C4 C5 121.6(2)
N3 C4 C3 111.9(2)
C5 C4 C3 126.5(2)
C4 C5 C6 118.7(2)
C4 C5 H5A 120.7
C6 C5 H5A 120.6
C1B N1B N2 113.8(8)
C1B N1B C12B 137.6(11)
N2 N1B C12B 104.6(7)
N1B C1B C2B 99.3(7)
N1B C1B C15B 120.2(8)
C2B C1B C15B 140.5(5)
C3 C2B C1B 106.8(5)
C3 C2B H2B 126.6
C1B C2B H2B 126.6
C4 N3 C8 119.7(2)
C4 N3 Al1 119.87(16)
C8 N3 Al1 120.27(15)
C9 N4 N5 105.25(17)
C9 N4 Al1 114.30(14)
N5 N4 Al1 140.45(15)
C11 N5 N4 110.53(18)
C11 N5 C23 130.38(19)
N4 N5 C23 119.02(18)
C5 C6 C7 120.1(2)
C5 C6 H6A 119.9
C7 C6 H6A 119.9
C8 C7 C6 118.2(2)
C8 C7 H7A 120.9
C6 C7 H7A 120.9
N3 C8 C7 121.6(2)
N3 C8 C9 111.8(2)
C7 C8 C9 126.5(2)
N4 C9 C10 111.0(2)
N4 C9 C8 116.19(19)
C10 C9 C8 132.8(2)
C11 C10 C9 105.8(2)
C11 C10 H10A 127.1
C9 C10 H10A 127.1
N5 C11 C10 107.33(19)
N5 C11 C19 124.5(2)
C10 C11 C19 128.1(2)
C13 C12 C14 123.5(7)
C13 C12 N1 112.5(6)
C14 C12 N1 114.0(4)
C13 C12 H12A 100.6
C14 C12 H12A 100.6
N1 C12 H12A 100.6
C12 C13 H13A 109.5
C12 C13 H13B 109.5
H13A C13 H13B 109.5
C12 C13 H13C 109.5
H13A C13 H13C 109.5
H13B C13 H13C 109.5
C12 C14 H14A 109.5
C12 C14 H14B 109.5
H14A C14 H14B 109.5
C12 C14 H14C 109.5
H14A C14 H14C 109.5
H14B C14 H14C 109.5
C14B C12B N1B 116.6(7)
C14B C12B C13B 125.2(12)
N1B C12B C13B 115.3(11)
C14B C12B H12B 95.6
N1B C12B H12B 95.6
C13B C12B H12B 95.6
C12B C13B H13D 109.5
C12B C13B H13E 109.5
H13D C13B H13E 109.5
C12B C13B H13F 109.5
H13D C13B H13F 109.5
H13E C13B H13F 109.5
C12B C14B H14D 109.5
C12B C14B H14E 109.5
H14D C14B H14E 109.5
C12B C14B H14F 109.5
H14D C14B H14F 109.5
H14E C14B H14F 109.5
C1 C15 C16 113.1(4)
C1 C15 H15A 109.0
C16 C15 H15A 109.0
C1 C15 H15B 109.0
C16 C15 H15B 109.0
H15A C15 H15B 107.8
C17 C16 C18 110.6(4)
C17 C16 C15 111.4(4)
C18 C16 C15 107.8(4)
C17 C16 H16A 109.0
C18 C16 H16A 109.0
C15 C16 H16A 109.0
C16 C17 H17A 109.5
C16 C17 H17B 109.5
H17A C17 H17B 109.5
C16 C17 H17C 109.5
H17A C17 H17C 109.5
H17B C17 H17C 109.5
C16 C18 H18A 109.5
C16 C18 H18B 109.5
H18A C18 H18B 109.5
C16 C18 H18C 109.5
H18A C18 H18C 109.5
H18B C18 H18C 109.5
C16B C15B C1B 108.9(6)
C16B C15B H15C 109.9
C1B C15B H15C 109.9
C16B C15B H15D 109.9
C1B C15B H15D 109.9
H15C C15B H15D 108.3
C15B C16B C17B 112.7(6)
C15B C16B C18B 111.0(5)
C17B C16B C18B 108.8(7)
C15B C16B H16B 108.1
C17B C16B H16B 108.1
C18B C16B H16B 108.1
C16B C17B H17D 109.5
C16B C17B H17E 109.5
H17D C17B H17E 109.5
C16B C17B H17F 109.5
H17D C17B H17F 109.5
H17E C17B H17F 109.5
C16B C18B H18D 109.5
C16B C18B H18E 109.5
H18D C18B H18E 109.5
C16B C18B H18F 109.5
H18D C18B H18F 109.5
H18E C18B H18F 109.5
C11 C19 C20 112.6(2)
C11 C19 H19A 109.1
C20 C19 H19A 109.1
C11 C19 H19B 109.1
C20 C19 H19B 109.1
H19A C19 H19B 107.8
C21 C20 C19 111.5(3)
C21 C20 C22 109.7(2)
C19 C20 C22 109.1(2)
C21 C20 H20A 108.9
C19 C20 H20A 108.9
C22 C20 H20A 108.9
C20 C21 H21A 109.5
C20 C21 H21B 109.5
H21A C21 H21B 109.5
C20 C21 H21C 109.5
H21A C21 H21C 109.5
H21B C21 H21C 109.5
C20 C22 H22A 109.5
C20 C22 H22B 109.5
H22A C22 H22B 109.5
C20 C22 H22C 109.5
H22A C22 H22C 109.5
H22B C22 H22C 109.5
N5 C23 C25 111.3(2)
N5 C23 C24 112.0(2)
C25 C23 C24 114.0(2)
N5 C23 H23A 106.3
C25 C23 H23A 106.3
C24 C23 H23A 106.3
C23 C24 H24A 109.5
C23 C24 H24B 109.5
H24A C24 H24B 109.5
C23 C24 H24C 109.5
H24A C24 H24C 109.5
H24B C24 H24C 109.5
C23 C25 H25A 109.5
C23 C25 H25B 109.5
H25A C25 H25B 109.5
C23 C25 H25C 109.5
H25A C25 H25C 109.5
H25B C25 H25C 109.5
O1 C27 C28 103.6(3)
O1 C27 H27A 111.0
C28 C27 H27A 111.0
O1 C27 H27B 111.0
C28 C27 H27B 111.0
H27A C27 H27B 109.0
C29 C28 C27 99.6(2)
C29 C28 H28A 111.9
C27 C28 H28A 111.9
C29 C28 H28B 111.9
C27 C28 H28B 111.9
H28A C28 H28B 109.6
C28 C29 C30 101.7(2)
C28 C29 H29A 111.4
C30 C29 H29A 111.4
C28 C29 H29B 111.4
C30 C29 H29B 111.4
H29A C29 H29B 109.3
O1 C30 C29 102.1(3)
O1 C30 H30A 111.4
C29 C30 H30A 111.4
O1 C30 H30B 111.4
C29 C30 H30B 111.4
H30A C30 H30B 109.2
C28B C27B O1 106.4(4)
C28B C27B H27C 110.4
O1 C27B H27C 110.4
C28B C27B H27D 110.4
O1 C27B H27D 110.4
H27C C27B H27D 108.6
C27B C28B C29B 102.9(3)
C27B C28B H28C 111.2
C29B C28B H28C 111.2
C27B C28B H28D 111.2
C29B C28B H28D 111.2
H28C C28B H28D 109.1
C28B C29B C30B 97.7(3)
C28B C29B H29C 112.2
C30B C29B H29C 112.2
C28B C29B H29D 112.2
C30B C29B H29D 112.2
H29C C29B H29D 109.8
O1 C30B C29B 101.2(3)
O1 C30B H30C 111.5
C29B C30B H30C 111.5
O1 C30B H30D 111.5
C29B C30B H30D 111.5
H30C C30B H30D 109.4
Cl3B Al31 Cl34 115.7(3)
Cl34 Al31 Cl32 108.17(10)
Cl34 Al31 Cl31 115.02(6)
Cl32 Al31 Cl31 105.65(10)
Cl3B Al31 Cl33 101.6(3)
Cl34 Al31 Cl33 107.86(5)
Cl32 Al31 Cl33 111.11(11)
Cl31 Al31 Cl33 109.05(5)
Cl3B Al31 Cl3A 126.3(3)
Cl34 Al31 Cl3A 97.40(12)
Cl33 Al31 Cl3A 107.04(10)

loop_
_geom_bond_atom_site_label_1
_geom_bond_atom_site_label_2
_geom_bond_distance
Al1 N3 1.992(2)
Al1 O1 2.0263(17)
Al1 N4 2.0939(19)
Al1 N2 2.106(2)
Al1 Cl2 2.2098(8)
Al1 Cl1 2.2297(9)
O1 C27 1.429(4)
O1 C30 1.459(4)
O1 C27B 1.512(6)
O1 C30B 1.521(6)
N1 C1 1.350(5)
N1 N2 1.358(7)
N1 C12 1.500(5)
C1 C2 1.396(5)
C1 C15 1.534(4)
C2 C3 1.399(4)
C2 H2A 0.9500
N2 C3 1.341(3)
N2 N1B 1.417(13)
C3 C2B 1.399(4)
C3 C4 1.456(3)
C4 N3 1.344(3)
C4 C5 1.380(3)
C5 C6 1.382(4)
C5 H5A 0.9500
N1B C1B 1.375(7)
N1B C12B 1.508(7)
C1B C2B 1.403(7)
C1B C15B 1.543(5)
C2B H2B 0.9500
N3 C8 1.349(3)
N4 C9 1.347(3)
N4 N5 1.368(2)
N5 C11 1.364(3)
N5 C23 1.480(3)
C6 C7 1.387(3)
C6 H6A 0.9500
C7 C8 1.383(3)
C7 H7A 0.9500
C8 C9 1.454(3)
C9 C10 1.386(3)
C10 C11 1.373(3)
C10 H10A 0.9500
C11 C19 1.506(3)
C12 C13 1.400(7)
C12 C14 1.474(6)
C12 H12A 1.0000
C13 H13A 0.9800
C13 H13B 0.9800
C13 H13C 0.9800
C14 H14A 0.9800
C14 H14B 0.9800
C14 H14C 0.9800
C12B C14B 1.302(14)
C12B C13B 1.536(14)
C12B H12B 1.0000
C13B H13D 0.9800
C13B H13E 0.9800
C13B H13F 0.9800
C14B H14D 0.9800
C14B H14E 0.9800
C14B H14F 0.9800
C15 C16 1.551(6)
C15 H15A 0.9900
C15 H15B 0.9900
C16 C17 1.523(7)
C16 C18 1.540(5)
C16 H16A 1.0000
C17 H17A 0.9800
C17 H17B 0.9800
C17 H17C 0.9800
C18 H18A 0.9800
C18 H18B 0.9800
C18 H18C 0.9800
C15B C16B 1.506(9)
C15B H15C 0.9900
C15B H15D 0.9900
C16B C17B 1.541(7)
C16B C18B 1.549(8)
C16B H16B 1.0000
C17B H17D 0.9800
C17B H17E 0.9800
C17B H17F 0.9800
C18B H18D 0.9800
C18B H18E 0.9800
C18B H18F 0.9800
C19 C20 1.531(3)
C19 H19A 0.9900
C19 H19B 0.9900
C20 C21 1.525(4)
C20 C22 1.535(3)
C20 H20A 1.0000
C21 H21A 0.9800
C21 H21B 0.9800
C21 H21C 0.9800
C22 H22A 0.9800
C22 H22B 0.9800
C22 H22C 0.9800
C23 C25 1.518(4)
C23 C24 1.520(4)
C23 H23A 1.0000
C24 H24A 0.9800
C24 H24B 0.9800
C24 H24C 0.9800
C25 H25A 0.9800
C25 H25B 0.9800
C25 H25C 0.9800
C27 C28 1.580(5)
C27 H27A 0.9900
C27 H27B 0.9900
C28 C29 1.510(4)
C28 H28A 0.9900
C28 H28B 0.9900
C29 C30 1.573(5)
C29 H29A 0.9900
C29 H29B 0.9900
C30 H30A 0.9900
C30 H30B 0.9900
C27B C28B 1.442(7)
C27B H27C 0.9900
C27B H27D 0.9900
C28B C29B 1.510(4)
C28B H28C 0.9900
C28B H28D 0.9900
C29B C30B 1.532(6)
C29B H29C 0.9900
C29B H29D 0.9900
C30B H30C 0.9900
C30B H30D 0.9900
Al31 Cl3B 2.102(7)
Al31 Cl34 2.1133(12)
Al31 Cl32 2.127(2)
Al31 Cl31 2.1366(14)
Al31 Cl33 2.1454(10)
Al31 Cl3A 2.150(4)

loop_
_geom_hbond_atom_site_label_D
_geom_hbond_atom_site_label_H
_geom_hbond_atom_site_label_A
_geom_hbond_distance_DH
_geom_hbond_distance_HA
_geom_hbond_distance_DA
_geom_hbond_angle_DHA
_geom_hbond_site_symmetry_A
C2 H2A Cl33 0.95 2.93 3.778(5) 150. 2_666
C5 H5A Cl3B 0.95 2.96 3.607(11) 127. 2_666
C2B H2B Cl33 0.95 2.80 3.716(8) 162. 2_666
C7 H7A Cl1 0.95 2.74 3.542(2) 143. 2_766
C7 H7A Cl3A 0.95 2.92 3.474(4) 119. .
C12 H12A Cl2 1.00 2.67 3.604(7) 155. .
C13 H13C Cl1 0.98 2.72 3.682(14) 166. 2_776
C12B H12B Cl2 1.00 2.33 3.301(15) 162. .
C15B H15C Cl1 0.99 2.66 3.455(6) 137. 2_776
C15B H15D Cl34 0.99 2.98 3.858(7) 148. 1_565
C23 H23A Cl2 1.00 2.50 3.386(3) 148. .
C27 H27A N4 0.99 2.58 3.126(5) 115. .
C28 H28B Cl32 0.99 2.87 3.653(4) 137. .
C30 H30A N2 0.99 2.46 2.967(5) 112. .
C30 H30B Cl32 0.99 2.90 3.664(5) 135. .
C28B H28D Cl2 0.99 2.84 3.653(3) 140. 2_775
C30B H30C Cl2 0.99 2.95 3.727(6) 137. 2_775

loop_
_geom_torsion_atom_site_label_1
_geom_torsion_atom_site_label_2
_geom_torsion_atom_site_label_3
_geom_torsion_atom_site_label_4
_geom_torsion
N2 N1 C1 C2 12.6(3)
C12 N1 C1 C2 179.98(3)
N2 N1 C1 C15 -167.4(3)
C12 N1 C1 C15 -0.02(4)
N1 C1 C2 C3 -13.5(4)
C15 C1 C2 C3 166.5(4)
C1 N1 N2 C3 -5.9(3)
C12 N1 N2 C3 -172.6(3)
C1 N1 N2 Al1 -164.9(2)
C12 N1 N2 Al1 28.3(5)
N1B N2 C3 C2B 3.7(6)
Al1 N2 C3 C2B 179.7(6)
N1 N2 C3 C2 -2.9(4)
Al1 N2 C3 C2 161.8(3)
N1 N2 C3 C4 -174.5(3)
N1B N2 C3 C4 174.2(4)
Al1 N2 C3 C4 -9.7(3)
C1 C2 C3 N2 10.0(4)
C1 C2 C3 C4 180.0(3)
N2 C3 C4 N3 9.1(4)
C2B C3 C4 N3 177.4(7)
C2 C3 C4 N3 -160.4(4)
N2 C3 C4 C5 -170.4(3)
C2B C3 C4 C5 -2.1(8)
C2 C3 C4 C5 20.1(6)
N3 C4 C5 C6 -0.9(4)
C3 C4 C5 C6 178.5(3)
C3 N2 N1B C1B 15.2(6)
Al1 N2 N1B C1B -158.3(4)
C3 N2 N1B C12B 177.0(5)
Al1 N2 N1B C12B 3.5(8)
N2 N1B C1B C2B -26.6(6)
C12B N1B C1B C2B 180.00(3)
N2 N1B C1B C15B 153.4(6)
C12B N1B C1B C15B -0.01(4)
N2 C3 C2B C1B -20.4(7)
C4 C3 C2B C1B 170.9(3)
N1B C1B C2B C3 26.8(6)
C15B C1B C2B C3 -153.2(6)
C5 C4 N3 C8 -0.3(4)
C3 C4 N3 C8 -179.8(2)
C5 C4 N3 Al1 175.6(2)
C3 C4 N3 Al1 -3.9(3)
C9 N4 N5 C11 1.3(2)
Al1 N4 N5 C11 -178.41(18)
C9 N4 N5 C23 -176.0(2)
Al1 N4 N5 C23 4.3(3)
C4 C5 C6 C7 1.8(4)
C5 C6 C7 C8 -1.5(4)
C4 N3 C8 C7 0.7(3)
Al1 N3 C8 C7 -175.23(17)
C4 N3 C8 C9 -179.1(2)
Al1 N3 C8 C9 5.0(3)
C6 C7 C8 N3 0.2(3)
C6 C7 C8 C9 180.0(2)
N5 N4 C9 C10 -0.9(2)
Al1 N4 C9 C10 178.84(15)
N5 N4 C9 C8 178.65(18)
Al1 N4 C9 C8 -1.6(2)
N3 C8 C9 N4 -2.0(3)
C7 C8 C9 N4 178.3(2)
N3 C8 C9 C10 177.5(2)
C7 C8 C9 C10 -2.2(4)
N4 C9 C10 C11 0.3(3)
C8 C9 C10 C11 -179.2(2)
N4 N5 C11 C10 -1.1(3)
C23 N5 C11 C10 175.8(2)
N4 N5 C11 C19 178.1(2)
C23 N5 C11 C19 -5.0(4)
C9 C10 C11 N5 0.5(3)
C9 C10 C11 C19 -178.7(2)
C1 N1 C12 C13 92.0(8)
N2 N1 C12 C13 -103.1(8)
C1 N1 C12 C14 -55.0(5)
N2 N1 C12 C14 110.0(6)
C1B N1B C12B C14B -99.4(12)
N2 N1B C12B C14B 105.6(12)
C1B N1B C12B C13B 62.5(13)
N2 N1B C12B C13B -92.4(14)
N1 C1 C15 C16 -161.7(4)
C2 C1 C15 C16 18.3(4)
C1 C15 C16 C17 60.7(5)
C1 C15 C16 C18 -177.7(4)
N1B C1B C15B C16B 173.3(6)
C2B C1B C15B C16B -6.7(6)
C1B C15B C16B C17B 170.8(6)
C1B C15B C16B C18B -66.9(8)
N5 C11 C19 C20 -152.9(2)
C10 C11 C19 C20 26.2(4)
C11 C19 C20 C21 63.2(3)
C11 C19 C20 C22 -175.6(2)
C11 N5 C23 C25 76.7(3)
N4 N5 C23 C25 -106.6(2)
C11 N5 C23 C24 -52.2(3)
N4 N5 C23 C24 124.5(2)
C30 O1 C27 C28 -15.0(4)
Al1 O1 C27 C28 169.23(16)
O1 C27 C28 C29 37.4(3)
C27 C28 C29 C30 -44.4(3)
C27 O1 C30 C29 -12.7(4)
Al1 O1 C30 C29 162.97(17)
C28 C29 C30 O1 36.5(3)
C30B O1 C27B C28B 1.9(5)
Al1 O1 C27B C28B -164.0(2)
O1 C27B C28B C29B -33.2(5)
C27B C28B C29B C30B 50.5(4)
C27B O1 C30B C29B 29.3(5)
Al1 O1 C30B C29B -163.80(19)
C28B C29B C30B O1 -48.2(4)
